data_7036091
loop_
_publ_author_name
'Goodwin, Conrad A. P.'
'Smith, Alex'
'Ortu, Fabrizio'
'Vitorica-Yrezabal, I\~nigo J'
'Mills, David P.'

_publ_section_title
;
 Salt metathesis versus protonolysis routes for the synthesis of
 silylamide Hauser base (R2NMgX; X = halogen) and amido-Grignard (R2NMgR)
 complexes.
;
_journal_issue 14
_journal_name_full 'Dalton transactions (Cambridge, England : 2003)'
_journal_page_first 6004
_journal_page_last 6014
_journal_paper_doi 10.1039/c5dt02535d
_journal_volume 45
_journal_year 2016
_chemical_formula_moiety 'C44 H100 Cl2 Mg2 N2 O2 Si4'
_chemical_formula_sum 'C44 H100 Cl2 Mg2 N2 O2 Si4'
_chemical_formula_weight 921.13
_space_group_crystal_system monoclinic
_space_group_IT_number 14
_space_group_name_Hall '-P 2yn'
_space_group_name_H-M_alt 'P 1 21/n 1'
_symmetry_space_group_name_Hall '-P 2yn'
_symmetry_space_group_name_H-M 'P 1 21/n 1'
_atom_sites_solution_hydrogens geom
_audit_creation_date 2014-10-21
_audit_creation_method
;
Olex2 1.2
(compiled 2014.09.19 svn.r3010 for OlexSys, GUI svn.r4874)
;
_audit_update_record
;
2015-08-03 deposited with the CCDC.
2015-08-05 downloaded from the CCDC.
;
_cell_angle_alpha 90
_cell_angle_beta 100.832(3)
_cell_angle_gamma 90
_cell_formula_units_Z 2
_cell_length_a 10.7375(3)
_cell_length_b 12.4913(4)
_cell_length_c 20.6451(6)
_cell_measurement_reflns_used 4110
_cell_measurement_temperature 293(2)
_cell_measurement_theta_max 73.9090
_cell_measurement_theta_min 4.1420
_cell_volume 2719.69(14)
_computing_cell_refinement
;
CrysAlisPro, Agilent Technologies,
Version 1.171.36.32 (release 02-08-2013 CrysAlis171 .NET)
(compiled Aug  2 2013,16:46:58)
;
_computing_data_collection
;
CrysAlisPro, Agilent Technologies,
Version 1.171.36.32 (release 02-08-2013 CrysAlis171 .NET)
(compiled Aug  2 2013,16:46:58)
;
_computing_data_reduction
;
CrysAlisPro, Agilent Technologies,
Version 1.171.36.32 (release 02-08-2013 CrysAlis171 .NET)
(compiled Aug  2 2013,16:46:58)
;
_computing_molecular_graphics 'Olex2 (Dolomanov et al., 2009)'
_computing_publication_material 'Olex2 (Dolomanov et al., 2009)'
_computing_structure_refinement 'ShelXL (Sheldrick, 2008)'
_computing_structure_solution 'ShelXS (Sheldrick, 2008)'
_diffrn_ambient_temperature 293(2)
_diffrn_measured_fraction_theta_full 0.967
_diffrn_measured_fraction_theta_max 0.967
_diffrn_measurement_details
;
  1 omega  111.71  248.71   1.0000   10.0000
omega____ theta____ kappa____ phi______ frames
    -       90.0000   73.8669  109.2094 137

  2 phi    -25.79  333.43   1.0006   10.0000
omega____ theta____ kappa____ phi______ frames
 106.1694   95.0000   73.8669     -     359

  3 phi     -6.71  171.40   1.0006   10.0000
omega____ theta____ kappa____ phi______ frames
 154.7097   15.0000   73.8669     -     178

  4 phi     24.86  220.98   1.0006   10.0000
omega____ theta____ kappa____ phi______ frames
 204.2097  111.0000   73.8669     -     196

  5 phi   -203.07   15.06   1.0006   10.0000
omega____ theta____ kappa____ phi______ frames
 124.9794  100.5000   73.8669     -     218

  6 omega  260.75  333.75   1.0000   10.0000
omega____ theta____ kappa____ phi______ frames
    -      -70.0000   73.8669    4.2094 73

  7 phi    185.71  332.80   1.0006   10.0000
omega____ theta____ kappa____ phi______ frames
  45.0897  -70.0000   73.8669     -     147

  8 phi    -25.79  123.30   1.0006   10.0000
omega____ theta____ kappa____ phi______ frames
 239.2097  113.0000   73.8669     -     149

  9 phi     95.07  316.21   1.0006   10.0000
omega____ theta____ kappa____ phi______ frames
 136.8394   95.0000   73.8669     -     221

 10 phi   -205.79   -3.66   1.0006   10.0000
omega____ theta____ kappa____ phi______ frames
  91.3697   93.0000   73.8669     -     202
;
_diffrn_measurement_device_type 'Saxi-CrysAlisPro-abstract goniometer imported SAXI images'
_diffrn_measurement_method '\w scans'
_diffrn_orient_matrix_UB_11 0.1154018000
_diffrn_orient_matrix_UB_12 -0.0086625000
_diffrn_orient_matrix_UB_13 0.0569755000
_diffrn_orient_matrix_UB_21 -0.0888686000
_diffrn_orient_matrix_UB_22 0.0073362000
_diffrn_orient_matrix_UB_23 0.0504393000
_diffrn_orient_matrix_UB_31 -0.0137747000
_diffrn_orient_matrix_UB_32 -0.1229571000
_diffrn_orient_matrix_UB_33 -0.0009155000
_diffrn_radiation_monochromator graphite
_diffrn_radiation_type CuK\a
_diffrn_radiation_wavelength 1.54184
_diffrn_reflns_av_unetI/netI 0.0230
_diffrn_reflns_Laue_measured_fraction_full 0.967
_diffrn_reflns_Laue_measured_fraction_max 0.967
_diffrn_reflns_limit_h_max 12
_diffrn_reflns_limit_h_min -12
_diffrn_reflns_limit_k_max 14
_diffrn_reflns_limit_k_min -14
_diffrn_reflns_limit_l_max 24
_diffrn_reflns_limit_l_min -23
_diffrn_reflns_number 7000
_diffrn_reflns_point_group_measured_fraction_full 0.967
_diffrn_reflns_point_group_measured_fraction_max 0.967
_diffrn_reflns_theta_full 67.684
_diffrn_reflns_theta_max 68.251
_diffrn_reflns_theta_min 4.157
_diffrn_source 'Enhance (Cu) X-ray Source'
_exptl_absorpt_coefficient_mu 2.394
_exptl_absorpt_correction_T_max 1.00000
_exptl_absorpt_correction_T_min 0.71550
_exptl_absorpt_correction_type multi-scan
_exptl_absorpt_process_details
;
CrysAlisPro, Agilent Technologies,
Version 1.171.36.32 (release 02-08-2013 CrysAlis171 .NET)
(compiled Aug  2 2013,16:46:58)
Empirical absorption correction using spherical harmonics,
 implemented in SCALE3 ABSPACK scaling algorithm.
;
_exptl_crystal_colour colourless
_exptl_crystal_density_diffrn 1.125
_exptl_crystal_description block
_exptl_crystal_F_000 1016
_exptl_crystal_size_max 0.144
_exptl_crystal_size_mid 0.09
_exptl_crystal_size_min 0.09
_refine_diff_density_max 0.550
_refine_diff_density_min -0.480
_refine_diff_density_rms 0.082
_refine_ls_extinction_method none
_refine_ls_goodness_of_fit_ref 1.126
_refine_ls_hydrogen_treatment constr
_refine_ls_matrix_type full
_refine_ls_number_parameters 266
_refine_ls_number_reflns 7000
_refine_ls_number_restraints 0
_refine_ls_restrained_S_all 1.126
_refine_ls_R_factor_all 0.0776
_refine_ls_R_factor_gt 0.0568
_refine_ls_shift/su_max 0.000
_refine_ls_shift/su_mean 0.000
_refine_ls_structure_factor_coef Fsqd
_refine_ls_weighting_details 'w=1/[\s^2^(Fo^2^)+(0.0692P)^2^+3.9641P] where P=(Fo^2^+2Fc^2^)/3'
_refine_ls_weighting_scheme calc
_refine_ls_wR_factor_gt 0.1398
_refine_ls_wR_factor_ref 0.1591
_reflns_Friedel_coverage 0.000
_reflns_number_gt 5649
_reflns_number_total 7000
_reflns_threshold_expression 'I > 2\s(I)'
_cod_data_source_file c5dt02535d2.cif
_cod_data_source_block 03
_cod_depositor_comments 'Adding full bibliography for 7036089--7036100.cif.'
_cod_original_cell_volume 2719.68(14)
_cod_database_code 7036091
_manchester_internal_coll_name xdpm23
_manchester_internal_coll_client FO/DPM
_manchester_internal_coll_type custom
_manchester_internal_coll_frame_time 10s
_manchester_internal_coll_frame_width 1
_manchester_internal_coll_frame_method '\w scans'
_manchester_internal_coll_user FO
_manchester_internal_coll_date 15/10/2014
_manchester_internal_process_user FO
_manchester_internal_process_date 16/10/2014
_manchester_internal_solution_user FO
_manchester_internal_solution_date 16/10/2014
_manchester_internal_refinement_user FO
_manchester_internal_refinement_date 21/10/2014
_manchester_internal_validation_user IVY
_manchester_internal_validation_date 24/04/2015
_manchester_internal_archive_date 24/04/2015
_shelxl_version_number 2014/6
_chemical_oxdiff_formula '"C44 H100 Cl2 Mg2 N2 O2 Si4'
_shelx_space_group_comment
;
The symmetry employed for this shelxl refinement is uniquely defined
by the following loop, which should always be used as a source of
symmetry information in preference to the above space-group names.
They are only intended as comments.
;
_olex2_refinement_description
;
1. Fixed Uiso
 At 1.2 times of:
  All C(H) groups, All C(H,H) groups
 At 1.5 times of:
  All C(H,H,H) groups
2.a Ternary CH refined with riding coordinates:
 C1(H1), C4(H4), C7(H7), C10(H10), C13(H13), C16(H16)
2.b Secondary CH2 refined with riding coordinates:
 C19(H19A,H19B), C20(H20A,H20B), C21(H21A,H21B), C22(H22A,H22B)
2.c Idealised Me refined as rotating group:
 C2(H2A,H2B,H2C), C3(H3A,H3B,H3C), C5(H5A,H5B,H5C), C6(H6A,H6B,H6C), C8(H8A,
 H8B,H8C), C9(H9A,H9B,H9C), C11(H11A,H11B,H11C), C12(H12A,H12B,H12C), C14(H14A,
 H14B,H14C), C15(H15A,H15B,H15C), C17(H17A,H17B,H17C), C18(H18A,H18B,H18C)
;
_olex2_submission_special_instructions 'No special instructions were received'

loop_
_space_group_symop_operation_xyz
'x, y, z'
'-x+1/2, y+1/2, -z+1/2'
'-x, -y, -z'
'x-1/2, -y-1/2, z-1/2'

loop_
_atom_site_label
_atom_site_type_symbol
_atom_site_fract_x
_atom_site_fract_y
_atom_site_fract_z
_atom_site_U_iso_or_equiv
_atom_site_adp_type
_atom_site_occupancy
_atom_site_site_symmetry_order
_atom_site_calc_flag
_atom_site_refinement_flags_posn
Cl1 Cl 0.14073(8) 0.48519(7) 0.05082(4) 0.0202(2) Uani 1 1 d .
Si1 Si 0.02560(10) 0.74030(7) 0.17010(5) 0.0153(2) Uani 1 1 d .
Si2 Si -0.23522(10) 0.74850(7) 0.06785(5) 0.0157(2) Uani 1 1 d .
Mg1 Mg -0.00847(11) 0.63148(10) 0.02839(6) 0.0173(3) Uani 1 1 d .
O1 O 0.0763(3) 0.7087(2) -0.03927(13) 0.0226(6) Uani 1 1 d .
N1 N -0.0797(3) 0.7138(3) 0.09787(14) 0.0165(6) Uani 1 1 d .
C1 C 0.1943(4) 0.7392(3) 0.1517(2) 0.0211(9) Uani 1 1 d .
H1 H 0.1951 0.6840 0.1181 0.025 Uiso 1 1 calc R
C2 C 0.3008(4) 0.7092(4) 0.2102(2) 0.0315(10) Uani 1 1 d .
H2A H 0.3006 0.7587 0.2457 0.047 Uiso 1 1 calc GR
H2B H 0.3813 0.7122 0.1964 0.047 Uiso 1 1 calc GR
H2C H 0.2867 0.6380 0.2248 0.047 Uiso 1 1 calc GR
C3 C 0.2299(4) 0.8444(4) 0.1215(2) 0.0303(9) Uani 1 1 d .
H3A H 0.1634 0.8648 0.0858 0.045 Uiso 1 1 calc GR
H3B H 0.3073 0.8347 0.1052 0.045 Uiso 1 1 calc GR
H3C H 0.2415 0.8994 0.1545 0.045 Uiso 1 1 calc GR
C4 C 0.0286(4) 0.6345(3) 0.23720(18) 0.0203(8) Uani 1 1 d .
H4 H 0.1029 0.6508 0.2712 0.024 Uiso 1 1 calc R
C5 C -0.0858(4) 0.6365(3) 0.27201(19) 0.0263(9) Uani 1 1 d .
H5A H -0.0943 0.7068 0.2896 0.039 Uiso 1 1 calc GR
H5B H -0.0733 0.5853 0.3073 0.039 Uiso 1 1 calc GR
H5C H -0.1613 0.6189 0.2410 0.039 Uiso 1 1 calc GR
C6 C 0.0496(4) 0.5211(3) 0.2130(2) 0.0244(8) Uani 1 1 d .
H6A H -0.0216 0.5005 0.1798 0.037 Uiso 1 1 calc GR
H6B H 0.0582 0.4720 0.2494 0.037 Uiso 1 1 calc GR
H6C H 0.1253 0.5197 0.1946 0.037 Uiso 1 1 calc GR
C7 C -0.0033(4) 0.8726(3) 0.21169(19) 0.0217(8) Uani 1 1 d .
H7 H -0.0889 0.8669 0.2214 0.026 Uiso 1 1 calc R
C8 C 0.0854(4) 0.8897(4) 0.2794(2) 0.0295(9) Uani 1 1 d .
H8A H 0.0783 0.8297 0.3075 0.044 Uiso 1 1 calc GR
H8B H 0.0613 0.9539 0.2994 0.044 Uiso 1 1 calc GR
H8C H 0.1714 0.8960 0.2731 0.044 Uiso 1 1 calc GR
C9 C -0.0037(4) 0.9759(3) 0.1708(2) 0.0280(9) Uani 1 1 d .
H9A H 0.0817 1.0010 0.1739 0.042 Uiso 1 1 calc GR
H9B H -0.0531 1.0296 0.1876 0.042 Uiso 1 1 calc GR
H9C H -0.0400 0.9613 0.1255 0.042 Uiso 1 1 calc GR
C10 C -0.3053(4) 0.8564(3) 0.11652(18) 0.0206(8) Uani 1 1 d .
H10 H -0.2382 0.9092 0.1305 0.025 Uiso 1 1 calc R
C11 C -0.4185(4) 0.9175(3) 0.0754(2) 0.0265(9) Uani 1 1 d .
H11A H -0.3906 0.9554 0.0402 0.040 Uiso 1 1 calc GR
H11B H -0.4516 0.9675 0.1031 0.040 Uiso 1 1 calc GR
H11C H -0.4836 0.8675 0.0571 0.040 Uiso 1 1 calc GR
C12 C -0.3450(4) 0.8142(3) 0.17941(19) 0.0253(8) Uani 1 1 d .
H12A H -0.4157 0.7664 0.1677 0.038 Uiso 1 1 calc GR
H12B H -0.3689 0.8732 0.2043 0.038 Uiso 1 1 calc GR
H12C H -0.2753 0.7766 0.2056 0.038 Uiso 1 1 calc GR
C13 C -0.3432(4) 0.6248(3) 0.05741(19) 0.0223(8) Uani 1 1 d .
H13 H -0.3240 0.5866 0.0190 0.027 Uiso 1 1 calc R
C14 C -0.4864(4) 0.6457(4) 0.0417(2) 0.0294(10) Uani 1 1 d .
H14A H -0.5129 0.6759 0.0797 0.044 Uiso 1 1 calc GR
H14B H -0.5304 0.5794 0.0303 0.044 Uiso 1 1 calc GR
H14C H -0.5057 0.6947 0.0054 0.044 Uiso 1 1 calc GR
C15 C -0.3150(4) 0.5451(3) 0.1148(2) 0.0287(9) Uani 1 1 d .
H15A H -0.2260 0.5292 0.1241 0.043 Uiso 1 1 calc GR
H15B H -0.3621 0.4804 0.1031 0.043 Uiso 1 1 calc GR
H15C H -0.3393 0.5758 0.1532 0.043 Uiso 1 1 calc GR
C16 C -0.2325(4) 0.8022(3) -0.01883(19) 0.0236(8) Uani 1 1 d .
H16 H -0.1800 0.7510 -0.0377 0.028 Uiso 1 1 calc R
C17 C -0.3573(4) 0.8084(4) -0.0697(2) 0.0347(11) Uani 1 1 d .
H17A H -0.3959 0.7389 -0.0749 0.052 Uiso 1 1 calc GR
H17B H -0.3397 0.8322 -0.1113 0.052 Uiso 1 1 calc GR
H17C H -0.4139 0.8580 -0.0545 0.052 Uiso 1 1 calc GR
C18 C -0.1607(5) 0.9083(3) -0.0167(2) 0.0306(10) Uani 1 1 d .
H18A H -0.2060 0.9627 0.0022 0.046 Uiso 1 1 calc GR
H18B H -0.1535 0.9288 -0.0607 0.046 Uiso 1 1 calc GR
H18C H -0.0775 0.9001 0.0097 0.046 Uiso 1 1 calc GR
C19 C 0.0178(4) 0.7361(3) -0.1080(2) 0.0253(9) Uani 1 1 d .
H19A H -0.0242 0.8051 -0.1099 0.030 Uiso 1 1 calc R
H19B H -0.0438 0.6823 -0.1266 0.030 Uiso 1 1 calc R
C20 C 0.1267(5) 0.7393(3) -0.1449(2) 0.0271(10) Uani 1 1 d .
H20A H 0.1105 0.7898 -0.1812 0.032 Uiso 1 1 calc R
H20B H 0.1427 0.6692 -0.1617 0.032 Uiso 1 1 calc R
C21 C 0.2363(4) 0.7756(4) -0.0923(2) 0.0312(10) Uani 1 1 d .
H21A H 0.2332 0.8521 -0.0848 0.037 Uiso 1 1 calc R
H21B H 0.3172 0.7575 -0.1040 0.037 Uiso 1 1 calc R
C22 C 0.2143(4) 0.7128(4) -0.0327(2) 0.0310(10) Uani 1 1 d .
H22A H 0.2495 0.6413 -0.0327 0.037 Uiso 1 1 calc R
H22B H 0.2527 0.7487 0.0078 0.037 Uiso 1 1 calc R

loop_
_atom_site_aniso_label
_atom_site_aniso_U_11
_atom_site_aniso_U_22
_atom_site_aniso_U_33
_atom_site_aniso_U_23
_atom_site_aniso_U_13
_atom_site_aniso_U_12
Cl1 0.0224(4) 0.0183(5) 0.0188(4) -0.0020(3) 0.0015(3) 0.0032(3)
Si1 0.0195(5) 0.0144(5) 0.0109(5) 0.0010(3) 0.0006(4) -0.0003(3)
Si2 0.0189(6) 0.0157(5) 0.0116(5) -0.0012(3) 0.0010(4) 0.0032(3)
Mg1 0.0209(6) 0.0164(6) 0.0148(6) 0.0004(5) 0.0041(5) 0.0022(5)
O1 0.0228(14) 0.0287(16) 0.0169(13) 0.0040(11) 0.0050(10) -0.0001(12)
N1 0.0187(16) 0.0176(16) 0.0132(14) 0.0004(12) 0.0034(12) 0.0013(13)
C1 0.024(2) 0.019(2) 0.020(2) -0.0026(14) 0.0026(17) -0.0011(14)
C2 0.022(2) 0.037(3) 0.033(2) 0.003(2) -0.0019(18) -0.0004(19)
C3 0.031(2) 0.028(2) 0.034(2) 0.0015(18) 0.0106(18) -0.0048(18)
C4 0.0240(19) 0.019(2) 0.0164(18) 0.0040(15) -0.0012(14) 0.0001(15)
C5 0.037(2) 0.021(2) 0.0222(19) 0.0042(16) 0.0093(17) 0.0027(18)
C6 0.027(2) 0.020(2) 0.025(2) 0.0077(16) 0.0015(16) 0.0045(16)
C7 0.027(2) 0.016(2) 0.0209(19) -0.0012(15) 0.0036(16) -0.0016(15)
C8 0.041(2) 0.024(2) 0.021(2) -0.0070(17) -0.0017(18) -0.0041(18)
C9 0.038(2) 0.020(2) 0.025(2) -0.0009(16) 0.0038(17) -0.0009(17)
C10 0.0246(19) 0.0192(19) 0.0171(18) -0.0010(15) 0.0015(15) 0.0052(15)
C11 0.031(2) 0.026(2) 0.0216(19) -0.0046(16) 0.0010(16) 0.0094(17)
C12 0.030(2) 0.025(2) 0.023(2) -0.0023(16) 0.0093(16) 0.0049(17)
C13 0.0213(19) 0.022(2) 0.0220(19) -0.0051(16) 0.0007(15) -0.0017(15)
C14 0.024(2) 0.030(2) 0.033(2) -0.0114(18) 0.0011(17) 0.0007(17)
C15 0.026(2) 0.021(2) 0.038(2) 0.0001(17) 0.0027(18) -0.0043(16)
C16 0.028(2) 0.023(2) 0.0184(18) -0.0015(16) 0.0027(16) 0.0090(16)
C17 0.042(3) 0.044(3) 0.0149(19) -0.0006(18) -0.0041(18) 0.017(2)
C18 0.051(3) 0.022(2) 0.021(2) 0.0045(17) 0.0127(18) 0.0054(19)
C19 0.030(2) 0.029(2) 0.017(2) 0.0069(16) 0.0046(18) 0.0060(17)
C20 0.041(3) 0.023(2) 0.019(2) 0.0035(15) 0.011(2) 0.0025(17)
C21 0.036(2) 0.034(2) 0.027(2) 0.0018(19) 0.0149(19) -0.007(2)
C22 0.016(2) 0.053(3) 0.025(2) 0.001(2) 0.0072(16) -0.0030(19)

loop_
_atom_type_symbol
_atom_type_description
_atom_type_scat_dispersion_real
_atom_type_scat_dispersion_imag
_atom_type_scat_source
C C 0.0181 0.0091 'International Tables Vol C Tables 4.2.6.8 and 6.1.1.4'
H H 0.0000 0.0000 'International Tables Vol C Tables 4.2.6.8 and 6.1.1.4'
Cl Cl 0.3639 0.7018 'International Tables Vol C Tables 4.2.6.8 and 6.1.1.4'
Mg Mg 0.1719 0.1771 'International Tables Vol C Tables 4.2.6.8 and 6.1.1.4'
N N 0.0311 0.0180 'International Tables Vol C Tables 4.2.6.8 and 6.1.1.4'
O O 0.0492 0.0322 'International Tables Vol C Tables 4.2.6.8 and 6.1.1.4'
Si Si 0.2541 0.3302 'International Tables Vol C Tables 4.2.6.8 and 6.1.1.4'

loop_
_geom_angle_atom_site_label_1
_geom_angle_atom_site_label_2
_geom_angle_atom_site_label_3
_geom_angle
_geom_angle_site_symmetry_1
_geom_angle_site_symmetry_3
Mg1 Cl1 Mg1 92.40(5) . 3_565
N1 Si1 C1 108.48(17) . .
N1 Si1 C4 114.38(16) . .
N1 Si1 C7 114.71(16) . .
C1 Si1 Mg1 76.40(13) . .
C4 Si1 Mg1 110.74(12) . .
C4 Si1 C1 104.52(18) . .
C4 Si1 C7 104.73(17) . .
C7 Si1 Mg1 141.29(12) . .
C7 Si1 C1 109.48(17) . .
N1 Si2 C10 115.94(16) . .
N1 Si2 C13 111.22(17) . .
N1 Si2 C16 103.87(16) . .
C10 Si2 Mg1 151.68(13) . .
C10 Si2 C13 109.66(18) . .
C13 Si2 Mg1 94.55(12) . .
C16 Si2 Mg1 76.54(12) . .
C16 Si2 C10 108.64(17) . .
C16 Si2 C13 106.97(18) . .
Cl1 Mg1 Cl1 87.60(5) . 3_565
Cl1 Mg1 Si1 100.91(5) . .
Cl1 Mg1 Si1 145.44(5) 3_565 .
Cl1 Mg1 Si2 94.09(5) 3_565 .
Cl1 Mg1 Si2 146.85(5) . .
Si2 Mg1 Si1 60.93(3) . .
O1 Mg1 Cl1 95.83(9) . 3_565
O1 Mg1 Cl1 97.09(9) . .
O1 Mg1 Si1 115.91(9) . .
O1 Mg1 Si2 115.60(9) . .
N1 Mg1 Cl1 121.88(10) . 3_565
N1 Mg1 Cl1 124.92(10) . .
N1 Mg1 Si1 29.20(9) . .
N1 Mg1 Si2 31.76(9) . .
N1 Mg1 O1 121.27(13) . .
C19 O1 Mg1 126.9(2) . .
C22 O1 Mg1 121.7(2) . .
C22 O1 C19 108.7(3) . .
Si1 N1 Mg1 115.83(16) . .
Si2 N1 Si1 134.07(19) . .
Si2 N1 Mg1 109.99(16) . .
C2 C1 Si1 115.7(3) . .
C3 C1 Si1 113.0(3) . .
C3 C1 C2 108.7(3) . .
C5 C4 Si1 114.9(3) . .
C6 C4 Si1 112.7(3) . .
C6 C4 C5 110.4(3) . .
C8 C7 Si1 113.5(3) . .
C9 C7 Si1 117.5(3) . .
C9 C7 C8 108.5(3) . .
C11 C10 Si2 113.8(3) . .
C12 C10 Si2 113.6(3) . .
C12 C10 C11 108.6(3) . .
C14 C13 Si2 116.6(3) . .
C14 C13 C15 108.5(3) . .
C15 C13 Si2 114.1(3) . .
C17 C16 Si2 119.3(3) . .
C18 C16 Si2 111.9(3) . .
C18 C16 C17 110.2(4) . .
O1 C19 C20 105.0(3) . .
C19 C20 C21 102.6(4) . .
C20 C21 C22 102.0(3) . .
O1 C22 C21 104.6(3) . .

loop_
_geom_bond_atom_site_label_1
_geom_bond_atom_site_label_2
_geom_bond_distance
_geom_bond_site_symmetry_2
Cl1 Mg1 2.4169(14) .
Cl1 Mg1 2.4376(15) 3_565
Si1 Mg1 3.1841(15) .
Si1 N1 1.726(3) .
Si1 C1 1.920(5) .
Si1 C4 1.911(4) .
Si1 C7 1.914(4) .
Si2 Mg1 3.0779(16) .
Si2 N1 1.724(3) .
Si2 C10 1.918(4) .
Si2 C13 1.919(4) .
Si2 C16 1.917(4) .
Mg1 Cl1 2.4376(15) 3_565
Mg1 O1 2.046(3) .
Mg1 N1 2.028(3) .
O1 C19 1.480(5) .
O1 C22 1.463(5) .
C1 C2 1.545(6) .
C1 C3 1.533(6) .
C4 C5 1.536(5) .
C4 C6 1.533(5) .
C7 C8 1.551(5) .
C7 C9 1.541(5) .
C10 C11 1.547(5) .
C10 C12 1.534(5) .
C13 C14 1.533(5) .
C13 C15 1.534(6) .
C16 C17 1.541(5) .
C16 C18 1.530(6) .
C19 C20 1.511(6) .
C20 C21 1.512(7) .
C21 C22 1.515(6) .

loop_
_geom_torsion_atom_site_label_1
_geom_torsion_atom_site_label_2
_geom_torsion_atom_site_label_3
_geom_torsion_atom_site_label_4
_geom_torsion
Mg1 Si1 N1 Si2 -175.6(4)
Mg1 Si2 N1 Si1 175.8(4)
Mg1 O1 C19 C20 -152.7(3)
Mg1 O1 C22 C21 179.5(3)
O1 C19 C20 C21 -31.0(4)
C1 Si1 N1 Si2 -151.1(2)
C1 Si1 N1 Mg1 24.5(2)
C4 Si1 N1 Si2 92.7(3)
C4 Si1 N1 Mg1 -91.7(2)
C7 Si1 N1 Si2 -28.4(3)
C7 Si1 N1 Mg1 147.20(18)
C10 Si2 N1 Si1 11.1(3)
C10 Si2 N1 Mg1 -164.63(16)
C13 Si2 N1 Si1 -115.1(3)
C13 Si2 N1 Mg1 69.2(2)
C16 Si2 N1 Si1 130.2(3)
C16 Si2 N1 Mg1 -45.5(2)
C19 O1 C22 C21 16.9(5)
C19 C20 C21 C22 40.8(4)
C20 C21 C22 O1 -35.8(5)
C22 O1 C19 C20 8.9(4)

loop_
_diffrn_oxdiff_twin_id
_diffrn_oxdiff_twin_ratio
_diffrn_oxdiff_twin_reflns_isolated
_diffrn_oxdiff_twin_reflns_overlapped
1 0.6873 8706 8750
2 0.3127 8711 8750
